data_1525129
loop_
_publ_author_name
'Ramadeva Shastry, C.'
'Bhan, S.'

_publ_section_title
;
 An X-ray investigationn of ordering in ternary Mg 75 at.% Cd-In alloys
;
_journal_name_full 'Zeitschrift fuer Metallkunde'
_journal_page_first 56
_journal_page_last 58
_journal_volume 66
_journal_year 1975
_chemical_formula_sum 'Cd0.5 Mg1.5'
_chemical_name_systematic '(Cd Mg3)0.5'
_space_group_IT_number 194
_symmetry_space_group_name_Hall '-P 6c 2c'
_symmetry_space_group_name_H-M 'P 63/m m c'
_cell_angle_alpha 90
_cell_angle_beta 90
_cell_angle_gamma 120
_cell_formula_units_Z 1
_cell_length_a 3.157
_cell_length_b 3.157
_cell_length_c 5.116
_cell_volume 44.158
_citation_journal_id_ASTM ZEMTAE
_cod_data_source_file RamadevaShastry_ZEMTAE_1975_658.cif
_cod_data_source_block Cd0.5Mg1.5
_cod_original_cell_volume 44.1581
_cod_database_code 1525129

loop_
_symmetry_equiv_pos_as_xyz
x,y,z
x-y,x,z+1/2
-y,x-y,z
-x,-y,z+1/2
-x+y,-x,z
y,-x+y,z+1/2
-y,-x,-z+1/2
x-y,-y,-z
x,x-y,-z+1/2
y,x,-z
-x+y,y,-z+1/2
-x,-x+y,-z
-x,-y,-z
-x+y,-x,-z-1/2
y,-x+y,-z
x,y,-z-1/2
x-y,x,-z
-y,x-y,-z-1/2
y,x,z-1/2
-x+y,y,z
-x,-x+y,z-1/2
-y,-x,z
x-y,-y,z-1/2
x,x-y,z

loop_
_atom_site_label
_atom_site_type_symbol
_atom_site_fract_x
_atom_site_fract_y
_atom_site_fract_z
_atom_site_occupancy
_atom_site_U_iso_or_equiv
Cd1 Cd 0.3333 0.6667 0.25 0.25 0.0
Mg1 Mg 0.3333 0.6667 0.25 0.75 0.0
